data_4339293
loop_
_publ_author_name
'Sibert, John W.'
'Forshee, Philip B.'
'Hundt, Greg R.'
'Sargent, Andrew L.'
'Bott, Simon G.'
'Lynch, Vincent'

_publ_section_title
;
 Wurster's crowns: a comparative study of ortho- and
 para-phenylenediamine-containing macrocyclic receptors.
;
_journal_issue 25
_journal_name_full 'Inorganic chemistry'
_journal_page_first 10913
_journal_page_last 10925
_journal_paper_doi 10.1021/ic701560n
_journal_volume 46
_journal_year 2007
_chemical_formula_sum 'C18 H30 F6 N2 Na O4 P'
_chemical_formula_weight 506.40
_chemical_name_systematic
; 
 ? 
;
_space_group_IT_number 14
_symmetry_cell_setting monoclinic
_symmetry_space_group_name_Hall '-P 2ybc'
_symmetry_space_group_name_H-M 'P 1 21/c 1'
_atom_sites_solution_hydrogens geom
_atom_sites_solution_primary direct
_atom_sites_solution_secondary difmap
_audit_creation_method SHELXL-97
_cell_angle_alpha 90.00
_cell_angle_beta 103.114(1)
_cell_angle_gamma 90.00
_cell_formula_units_Z 4
_cell_length_a 10.5135(2)
_cell_length_b 20.3407(3)
_cell_length_c 11.1139(2)
_cell_measurement_temperature 293(2)
_cell_volume 2314.75(7)
_computing_cell_refinement 'Collect software, Nonius B.V. 1998'
_computing_data_collection 'Collect software, Nonius B.V. 1998'
_computing_data_reduction
;
DENZO and Scalepack (Otwinoski and Minor, 1997)
;
_computing_molecular_graphics 'XP SHELXTL/PC, Siemens Analytical'
_computing_structure_refinement 'XL SHELXTL/PC, Siemens Analytical'
_computing_structure_solution
;

SIR97 - Altomare A., Burla M.C., Camalli M., Cascarano G.L., Giacovazzo C., 
Guagliardi A., Moliterni A.G.G., Polidori G.,Spagna R.
;
_diffrn_ambient_temperature 293(2)
_diffrn_measured_fraction_theta_full 0.995
_diffrn_measured_fraction_theta_max 0.995
_diffrn_measurement_device_type 'Nonius Kappa CCD'
_diffrn_measurement_method \w-scans
_diffrn_radiation_monochromator graphite
_diffrn_radiation_source 'fine-focus sealed tube'
_diffrn_radiation_type MoK\a
_diffrn_radiation_wavelength 0.71073
_diffrn_reflns_av_R_equivalents 0.0331
_diffrn_reflns_av_sigmaI/netI 0.0501
_diffrn_reflns_limit_h_max 13
_diffrn_reflns_limit_h_min -13
_diffrn_reflns_limit_k_max 26
_diffrn_reflns_limit_k_min -26
_diffrn_reflns_limit_l_max 14
_diffrn_reflns_limit_l_min -14
_diffrn_reflns_number 10041
_diffrn_reflns_theta_full 27.49
_diffrn_reflns_theta_max 27.49
_diffrn_reflns_theta_min 3.19
_exptl_absorpt_coefficient_mu 0.213
_exptl_absorpt_correction_type none
_exptl_crystal_colour colorless
_exptl_crystal_density_diffrn 1.453
_exptl_crystal_density_method 'not measured'
_exptl_crystal_description 'large prisms'
_exptl_crystal_F_000 1056
_exptl_crystal_size_max 0.42
_exptl_crystal_size_mid 0.29
_exptl_crystal_size_min 0.23
_refine_diff_density_max 0.317
_refine_diff_density_min -0.332
_refine_diff_density_rms 0.054
_refine_ls_extinction_coef 0.0075(14)
_refine_ls_extinction_expression Fc^*^=kFc[1+0.001xFc^2^\l^3^/sin(2\q)]^-1/4^
_refine_ls_extinction_method SHELXL
_refine_ls_goodness_of_fit_ref 1.142
_refine_ls_hydrogen_treatment mixed
_refine_ls_matrix_type full
_refine_ls_number_parameters 353
_refine_ls_number_reflns 5297
_refine_ls_number_restraints 426
_refine_ls_restrained_S_all 1.231
_refine_ls_R_factor_all 0.0844
_refine_ls_R_factor_gt 0.0469
_refine_ls_shift/su_max 0.020
_refine_ls_shift/su_mean 0.003
_refine_ls_structure_factor_coef Fsqd
_refine_ls_weighting_details 'calc w=1/[\s^2^(Fo^2^)+(0.0496P)^2^+0.5741P] where P=(Fo^2^+2Fc^2^)/3'
_refine_ls_weighting_scheme calc
_refine_ls_wR_factor_gt 0.1086
_refine_ls_wR_factor_ref 0.1237
_reflns_number_gt 3492
_reflns_number_total 5297
_reflns_threshold_expression >2sigma(I)
_cod_data_source_file ic701560n-file001.cif
_cod_data_source_block 8&#x00A5;NaPF6
_cod_depositor_comments
;
The following automatic conversions were performed:

'_symmetry_cell_setting' value 'Monoclinic' changed to 'monoclinic'
according to
/usr/data/users/saulius/automatic-downloads/retrospective/ACS/lib/dictionaries/cif_core.dic
dictionary named 'cif_core.dic' version 2.4.2 from 2011-04-26.

Automatic conversion script
Id: cif_fix_values 2281 2013-09-26 08:29:07Z andrius 
;
_cod_original_sg_symbol_H-M P21/c
_cod_database_code 4339293

loop_
_symmetry_equiv_pos_as_xyz
'x, y, z'
'-x, y+1/2, -z+1/2'
'-x, -y, -z'
'x, -y-1/2, z-1/2'

loop_
_atom_site_label
_atom_site_type_symbol
_atom_site_fract_x
_atom_site_fract_y
_atom_site_fract_z
_atom_site_U_iso_or_equiv
_atom_site_adp_type
_atom_site_occupancy
_atom_site_symmetry_multiplicity
_atom_site_calc_flag
_atom_site_refinement_flags
_atom_site_disorder_assembly
_atom_site_disorder_group
Na Na 0.34855(7) 0.11967(4) 0.44839(7) 0.0314(2) Uani 1 1 d . . .
N1 N 0.29089(16) 0.06071(8) 0.62052(14) 0.0271(4) Uani 1 1 d . . .
C2 C 0.4160(2) 0.05855(12) 0.71296(19) 0.0384(5) Uani 1 1 d . . .
H2A H 0.4784 0.0326 0.6810 0.046 Uiso 1 1 calc R . .
H2B H 0.4030 0.0373 0.7874 0.046 Uiso 1 1 calc R . .
C3 C 0.4702(2) 0.12638(13) 0.74419(19) 0.0430(6) Uani 1 1 d . . .
H3A H 0.4090 0.1519 0.7787 0.052 Uiso 1 1 calc R . .
H3B H 0.5513 0.1233 0.8062 0.052 Uiso 1 1 calc R . .
O4 O 0.49360(14) 0.15948(8) 0.63664(14) 0.0400(4) Uani 1 1 d . . .
C5 C 0.6261(2) 0.15605(13) 0.6244(2) 0.0437(6) Uani 1 1 d . . .
H5A H 0.6546 0.1106 0.6266 0.052 Uiso 1 1 calc R . .
H5B H 0.6829 0.1796 0.6915 0.052 Uiso 1 1 calc R . .
C6 C 0.6306(2) 0.18660(12) 0.5034(2) 0.0451(6) Uani 1 1 d . . .
H6A H 0.5978 0.2313 0.4998 0.054 Uiso 1 1 calc R . .
H6B H 0.7199 0.1878 0.4934 0.054 Uiso 1 1 calc R . .
O7 O 0.55152(14) 0.14796(7) 0.40723(13) 0.0360(4) Uani 1 1 d . . .
C8 C 0.5307(2) 0.17791(12) 0.2880(2) 0.0421(6) Uani 1 1 d . . .
H8A H 0.6138 0.1875 0.2677 0.051 Uiso 1 1 calc R . .
H8B H 0.4829 0.2188 0.2871 0.051 Uiso 1 1 calc R . .
C9 C 0.4545(2) 0.13109(12) 0.1965(2) 0.0395(6) Uani 1 1 d . . .
H9A H 0.4348 0.1508 0.1149 0.047 Uiso 1 1 calc R . .
H9B H 0.5048 0.0914 0.1937 0.047 Uiso 1 1 calc R . .
O10 O 0.33628(14) 0.11562(7) 0.23307(13) 0.0356(4) Uani 1 1 d . . .
C11 C 0.2717(2) 0.05906(12) 0.17128(19) 0.0387(5) Uani 1 1 d . . .
H11A H 0.3351 0.0250 0.1668 0.046 Uiso 1 1 calc R . .
H11B H 0.2266 0.0705 0.0878 0.046 Uiso 1 1 calc R . .
C12 C 0.1764(2) 0.03470(12) 0.24173(18) 0.0374(5) Uani 1 1 d . . .
H12A H 0.1102 0.0678 0.2425 0.045 Uiso 1 1 calc R . .
H12B H 0.1335 -0.0047 0.2032 0.045 Uiso 1 1 calc R . .
O13 O 0.24595(13) 0.02065(7) 0.36475(12) 0.0326(4) Uani 1 1 d . . .
C14 C 0.1649(2) -0.00278(11) 0.44323(19) 0.0341(5) Uani 1 1 d . . .
H14A H 0.1311 -0.0461 0.4169 0.041 Uiso 1 1 calc R . .
H14B H 0.0917 0.0267 0.4398 0.041 Uiso 1 1 calc R . .
C15 C 0.2481(2) -0.00566(10) 0.57231(19) 0.0350(5) Uani 1 1 d . . .
H15A H 0.1989 -0.0262 0.6262 0.042 Uiso 1 1 calc R . .
H15B H 0.3244 -0.0326 0.5729 0.042 Uiso 1 1 calc R . .
C16 C 0.18956(18) 0.09412(10) 0.66782(17) 0.0260(4) Uani 1 1 d . . .
C17 C 0.12692(19) 0.15001(10) 0.60856(18) 0.0271(5) Uani 1 1 d . . .
C18 C 0.0312(2) 0.18062(11) 0.65776(19) 0.0335(5) Uani 1 1 d . . .
H18A H -0.0112 0.2176 0.6187 0.040 Uiso 1 1 calc R . .
C19 C -0.0017(2) 0.15709(11) 0.7632(2) 0.0374(5) Uani 1 1 d . . .
H19A H -0.0657 0.1781 0.7947 0.045 Uiso 1 1 calc R . .
C20 C 0.0605(2) 0.10235(11) 0.82154(19) 0.0352(5) Uani 1 1 d . . .
H20A H 0.0391 0.0864 0.8929 0.042 Uiso 1 1 calc R . .
C21 C 0.1548(2) 0.07112(11) 0.77372(18) 0.0323(5) Uani 1 1 d . . .
H21A H 0.1960 0.0339 0.8132 0.039 Uiso 1 1 calc R . .
N22 N 0.16084(16) 0.17610(8) 0.49821(15) 0.0300(4) Uani 1 1 d . . .
C23 C 0.2175(2) 0.24261(11) 0.5215(2) 0.0427(6) Uani 1 1 d . . .
H23A H 0.1544 0.2716 0.5435 0.064 Uiso 1 1 calc R . .
H23B H 0.2409 0.2586 0.4482 0.064 Uiso 1 1 calc R . .
H23C H 0.2939 0.2408 0.5878 0.064 Uiso 1 1 calc R . .
C24 C 0.0451(2) 0.17871(12) 0.39433(19) 0.0403(6) Uani 1 1 d . . .
H24A H -0.0243 0.2014 0.4199 0.060 Uiso 1 1 calc R . .
H24B H 0.0176 0.1348 0.3694 0.060 Uiso 1 1 calc R . .
H24C H 0.0668 0.2016 0.3261 0.060 Uiso 1 1 calc R . .
P1 P 0.80378(19) 0.13600(8) 1.06194(18) 0.0326(4) Uani 0.75 1 d PDU A 1
F1 F 0.80277(18) 0.19882(9) 1.14700(16) 0.0431(4) Uani 0.75 1 d PDU A 1
F2 F 0.8202(4) 0.09049(17) 1.1803(3) 0.0700(13) Uani 0.75 1 d PDU A 1
F3 F 0.78792(19) 0.18204(12) 0.94366(16) 0.0577(6) Uani 0.75 1 d PDU A 1
F4 F 0.9584(2) 0.14250(15) 1.0830(3) 0.0515(8) Uani 0.75 1 d PDU A 1
F5 F 0.8065(3) 0.07375(12) 0.9766(2) 0.0766(7) Uani 0.75 1 d PDU A 1
F6 F 0.65013(18) 0.13188(16) 1.04027(19) 0.0745(9) Uani 0.75 1 d PDU A 1
P1A P 0.8002(6) 0.1122(2) 1.0570(5) 0.0380(15) Uani 0.25 1 d PDU B 2
F1A F 0.7088(8) 0.1721(3) 1.0692(8) 0.113(3) Uani 0.25 1 d PDU B 2
F2A F 0.8283(9) 0.1009(4) 1.2016(5) 0.051(3) Uani 0.25 1 d PDU B 2
F3A F 0.8908(5) 0.0517(3) 1.0447(6) 0.0623(18) Uani 0.25 1 d PDU B 2
F4A F 0.9240(7) 0.1600(4) 1.0753(8) 0.085(4) Uani 0.25 1 d PDU B 2
F5A F 0.7758(5) 0.1241(4) 0.9121(4) 0.071(2) Uani 0.25 1 d PDU B 2
F6A F 0.6777(5) 0.0643(3) 1.0368(5) 0.0686(18) Uani 0.25 1 d PDU B 2

loop_
_atom_site_aniso_label
_atom_site_aniso_U_11
_atom_site_aniso_U_22
_atom_site_aniso_U_33
_atom_site_aniso_U_23
_atom_site_aniso_U_13
_atom_site_aniso_U_12
Na 0.0283(4) 0.0365(5) 0.0308(4) -0.0019(4) 0.0093(3) -0.0025(4)
N1 0.0283(9) 0.0256(9) 0.0280(8) 0.0009(7) 0.0074(7) 0.0050(7)
C2 0.0348(12) 0.0499(15) 0.0301(11) 0.0048(10) 0.0068(9) 0.0125(11)
C3 0.0298(11) 0.0669(17) 0.0297(11) -0.0076(11) 0.0013(9) 0.0043(12)
O4 0.0258(8) 0.0505(10) 0.0423(9) -0.0048(8) 0.0048(6) -0.0020(7)
C5 0.0240(11) 0.0546(16) 0.0505(14) -0.0165(12) 0.0040(10) -0.0047(11)
C6 0.0328(12) 0.0439(15) 0.0605(16) -0.0113(12) 0.0147(11) -0.0112(11)
O7 0.0327(8) 0.0343(9) 0.0428(9) -0.0015(7) 0.0121(7) -0.0054(7)
C8 0.0438(13) 0.0359(13) 0.0521(14) 0.0085(11) 0.0225(11) -0.0022(11)
C9 0.0425(13) 0.0416(14) 0.0394(12) 0.0089(10) 0.0199(10) 0.0047(11)
O10 0.0366(8) 0.0387(9) 0.0338(8) -0.0008(7) 0.0129(7) -0.0010(7)
C11 0.0424(13) 0.0444(14) 0.0278(11) -0.0021(10) 0.0052(10) 0.0013(11)
C12 0.0341(12) 0.0452(14) 0.0309(11) -0.0059(10) 0.0033(9) -0.0031(10)
O13 0.0317(8) 0.0370(9) 0.0302(7) -0.0015(6) 0.0091(6) -0.0036(7)
C14 0.0355(12) 0.0298(12) 0.0409(12) -0.0037(9) 0.0167(10) -0.0061(9)
C15 0.0451(13) 0.0253(12) 0.0387(12) 0.0015(9) 0.0180(10) 0.0035(10)
C16 0.0255(10) 0.0260(11) 0.0268(10) -0.0028(8) 0.0063(8) 0.0003(9)
C17 0.0244(10) 0.0266(11) 0.0298(10) -0.0039(9) 0.0049(8) -0.0033(9)
C18 0.0289(11) 0.0296(12) 0.0414(12) -0.0065(10) 0.0067(9) 0.0033(9)
C19 0.0287(11) 0.0455(14) 0.0409(12) -0.0172(11) 0.0136(9) -0.0051(10)
C20 0.0339(12) 0.0439(14) 0.0310(11) -0.0085(10) 0.0138(9) -0.0107(10)
C21 0.0352(11) 0.0323(12) 0.0306(10) -0.0004(9) 0.0101(9) -0.0025(9)
N22 0.0319(9) 0.0264(9) 0.0308(9) 0.0048(7) 0.0054(7) 0.0029(7)
C23 0.0425(13) 0.0332(13) 0.0512(14) 0.0065(11) 0.0081(11) -0.0039(11)
C24 0.0435(13) 0.0395(13) 0.0344(12) 0.0034(10) 0.0014(10) 0.0071(11)
P1 0.0338(6) 0.0378(10) 0.0275(5) -0.0023(6) 0.0100(4) -0.0008(7)
F1 0.0498(11) 0.0394(10) 0.0427(10) -0.0059(8) 0.0158(8) 0.0037(9)
F2 0.121(3) 0.0375(15) 0.0540(17) 0.0161(15) 0.0262(18) -0.0020(17)
F3 0.0560(12) 0.0860(16) 0.0353(10) 0.0194(11) 0.0195(9) 0.0175(12)
F4 0.0331(11) 0.0743(18) 0.0468(13) -0.0046(12) 0.0086(9) 0.0136(12)
F5 0.101(2) 0.0608(16) 0.0797(17) -0.0448(15) 0.0438(16) -0.0250(15)
F6 0.0327(11) 0.149(3) 0.0460(12) -0.0314(15) 0.0171(9) -0.0309(14)
P1A 0.039(2) 0.045(3) 0.033(2) 0.009(2) 0.0145(14) 0.006(2)
F1A 0.145(8) 0.083(6) 0.142(7) 0.053(5) 0.098(6) 0.080(6)
F2A 0.065(5) 0.066(6) 0.025(4) -0.012(3) 0.014(3) -0.028(4)
F3A 0.055(4) 0.067(4) 0.076(4) 0.014(3) 0.036(3) 0.017(3)
F4A 0.096(7) 0.063(6) 0.097(6) -0.007(5) 0.027(5) -0.065(6)
F5A 0.044(3) 0.130(6) 0.041(3) 0.037(4) 0.013(3) 0.016(4)
F6A 0.044(3) 0.102(5) 0.062(4) -0.005(4) 0.016(3) -0.023(4)

loop_
_atom_type_symbol
_atom_type_description
_atom_type_scat_dispersion_real
_atom_type_scat_dispersion_imag
_atom_type_scat_source
C C 0.0033 0.0016 'International Tables Vol C Tables 4.2.6.8 and 6.1.1.4'
H H 0.0000 0.0000 'International Tables Vol C Tables 4.2.6.8 and 6.1.1.4'
N N 0.0061 0.0033 'International Tables Vol C Tables 4.2.6.8 and 6.1.1.4'
O O 0.0106 0.0060 'International Tables Vol C Tables 4.2.6.8 and 6.1.1.4'
F F 0.0171 0.0103 'International Tables Vol C Tables 4.2.6.8 and 6.1.1.4'
P P 0.1023 0.0942 'International Tables Vol C Tables 4.2.6.8 and 6.1.1.4'
Na Na 0.0362 0.0249 'International Tables Vol C Tables 4.2.6.8 and 6.1.1.4'

loop_
_geom_angle_atom_site_label_1
_geom_angle_atom_site_label_2
_geom_angle_atom_site_label_3
_geom_angle
O7 Na O10 69.88(5)
O7 Na O13 118.89(6)
O10 Na O13 70.06(5)
O7 Na O4 70.52(5)
O10 Na O4 139.53(6)
O13 Na O4 139.51(6)
O7 Na N1 131.92(6)
O10 Na N1 143.72(6)
O13 Na N1 73.68(6)
O4 Na N1 73.07(6)
O7 Na N22 137.83(6)
O10 Na N22 112.47(6)
O13 Na N22 99.68(6)
O4 Na N22 91.70(6)
N1 Na N22 72.44(6)
C16 N1 C2 111.82(15)
C16 N1 C15 111.57(16)
C2 N1 C15 111.95(17)
C16 N1 Na 112.58(12)
C2 N1 Na 102.67(12)
C15 N1 Na 105.79(11)
N1 C2 C3 111.40(18)
N1 C2 H2A 109.3
C3 C2 H2A 109.3
N1 C2 H2B 109.3
C3 C2 H2B 109.3
H2A C2 H2B 108.0
O4 C3 C2 111.38(17)
O4 C3 H3A 109.4
C2 C3 H3A 109.4
O4 C3 H3B 109.4
C2 C3 H3B 109.4
H3A C3 H3B 108.0
C5 O4 C3 114.16(17)
C5 O4 Na 109.62(12)
C3 O4 Na 111.49(12)
O4 C5 C6 107.24(19)
O4 C5 H5A 110.3
C6 C5 H5A 110.3
O4 C5 H5B 110.3
C6 C5 H5B 110.3
H5A C5 H5B 108.5
O7 C6 C5 108.18(18)
O7 C6 H6A 110.1
C5 C6 H6A 110.1
O7 C6 H6B 110.1
C5 C6 H6B 110.1
H6A C6 H6B 108.4
C8 O7 C6 113.50(17)
C8 O7 Na 109.25(12)
C6 O7 Na 112.84(13)
O7 C8 C9 107.81(18)
O7 C8 H8A 110.1
C9 C8 H8A 110.1
O7 C8 H8B 110.1
C9 C8 H8B 110.1
H8A C8 H8B 108.5
O10 C9 C8 108.40(18)
O10 C9 H9A 110.0
C8 C9 H9A 110.0
O10 C9 H9B 110.0
C8 C9 H9B 110.0
H9A C9 H9B 108.4
C9 O10 C11 112.95(16)
C9 O10 Na 115.37(12)
C11 O10 Na 115.11(12)
O10 C11 C12 108.54(17)
O10 C11 H11A 110.0
C12 C11 H11A 110.0
O10 C11 H11B 110.0
C12 C11 H11B 110.0
H11A C11 H11B 108.4
O13 C12 C11 108.10(17)
O13 C12 H12A 110.1
C11 C12 H12A 110.1
O13 C12 H12B 110.1
C11 C12 H12B 110.1
H12A C12 H12B 108.4
C12 O13 C14 113.83(16)
C12 O13 Na 107.12(12)
C14 O13 Na 108.92(11)
O13 C14 C15 107.25(17)
O13 C14 H14A 110.3
C15 C14 H14A 110.3
O13 C14 H14B 110.3
C15 C14 H14B 110.3
H14A C14 H14B 108.5
N1 C15 C14 111.85(17)
N1 C15 H15A 109.2
C14 C15 H15A 109.2
N1 C15 H15B 109.2
C14 C15 H15B 109.2
H15A C15 H15B 107.9
C21 C16 C17 119.05(18)
C21 C16 N1 120.12(18)
C17 C16 N1 120.83(17)
C18 C17 C16 118.78(18)
C18 C17 N22 120.30(18)
C16 C17 N22 120.92(17)
C19 C18 C17 121.3(2)
C19 C18 H18A 119.3
C17 C18 H18A 119.3
C20 C19 C18 119.7(2)
C20 C19 H19A 120.1
C18 C19 H19A 120.1
C19 C20 C21 119.8(2)
C19 C20 H20A 120.1
C21 C20 H20A 120.1
C20 C21 C16 121.3(2)
C20 C21 H21A 119.3
C16 C21 H21A 119.3
C17 N22 C24 110.90(16)
C17 N22 C23 110.69(16)
C24 N22 C23 109.38(17)
C17 N22 Na 112.57(12)
C24 N22 Na 113.77(13)
C23 N22 Na 98.92(13)
N22 C23 H23A 109.5
N22 C23 H23B 109.5
H23A C23 H23B 109.5
N22 C23 H23C 109.5
H23A C23 H23C 109.5
H23B C23 H23C 109.5
N22 C24 H24A 109.5
N22 C24 H24B 109.5
H24A C24 H24B 109.5
N22 C24 H24C 109.5
H24A C24 H24C 109.5
H24B C24 H24C 109.5
F6 P1 F2 90.60(19)
F6 P1 F5 91.34(17)
F2 P1 F5 90.94(19)
F6 P1 F1 89.35(14)
F2 P1 F1 89.43(17)
F5 P1 F1 179.21(18)
F6 P1 F3 89.62(15)
F2 P1 F3 179.6(2)
F5 P1 F3 89.36(16)
F1 P1 F3 90.26(13)
F6 P1 F4 178.3(2)
F2 P1 F4 90.64(18)
F5 P1 F4 89.87(16)
F1 P1 F4 89.44(15)
F3 P1 F4 89.13(15)
F1A P1A F3A 179.5(5)
F1A P1A F2A 90.2(4)
F3A P1A F2A 89.8(4)
F1A P1A F6A 89.8(4)
F3A P1A F6A 89.7(3)
F2A P1A F6A 90.7(4)
F1A P1A F5A 90.4(4)
F3A P1A F5A 89.6(3)
F2A P1A F5A 178.5(5)
F6A P1A F5A 90.6(3)
F1A P1A F4A 90.8(4)
F3A P1A F4A 89.8(4)
F2A P1A F4A 90.1(4)
F6A P1A F4A 179.0(5)
F5A P1A F4A 88.6(4)

loop_
_geom_bond_atom_site_label_1
_geom_bond_atom_site_label_2
_geom_bond_distance
Na O7 2.3531(16)
Na O10 2.3686(16)
Na O13 2.3727(16)
Na O4 2.4311(16)
Na N1 2.4478(18)
Na N22 2.4524(19)
N1 C16 1.459(2)
N1 C2 1.474(3)
N1 C15 1.484(3)
C2 C3 1.503(3)
C2 H2A 0.9700
C2 H2B 0.9700
C3 O4 1.441(3)
C3 H3A 0.9700
C3 H3B 0.9700
O4 C5 1.431(3)
C5 C6 1.493(3)
C5 H5A 0.9700
C5 H5B 0.9700
C6 O7 1.431(3)
C6 H6A 0.9700
C6 H6B 0.9700
O7 C8 1.430(3)
C8 C9 1.487(3)
C8 H8A 0.9700
C8 H8B 0.9700
C9 O10 1.427(3)
C9 H9A 0.9700
C9 H9B 0.9700
O10 C11 1.430(3)
C11 C12 1.490(3)
C11 H11A 0.9700
C11 H11B 0.9700
C12 O13 1.426(2)
C12 H12A 0.9700
C12 H12B 0.9700
O13 C14 1.432(2)
C14 C15 1.502(3)
C14 H14A 0.9700
C14 H14B 0.9700
C15 H15A 0.9700
C15 H15B 0.9700
C16 C21 1.390(3)
C16 C17 1.401(3)
C17 C18 1.396(3)
C17 N22 1.453(3)
C18 C19 1.381(3)
C18 H18A 0.9300
C19 C20 1.377(3)
C19 H19A 0.9300
C20 C21 1.382(3)
C20 H20A 0.9300
C21 H21A 0.9300
N22 C24 1.476(3)
N22 C23 1.477(3)
C23 H23A 0.9600
C23 H23B 0.9600
C23 H23C 0.9600
C24 H24A 0.9600
C24 H24B 0.9600
C24 H24C 0.9600
P1 F6 1.580(3)
P1 F2 1.585(3)
P1 F5 1.586(2)
P1 F1 1.591(2)
P1 F3 1.592(2)
P1 F4 1.594(3)
P1A F1A 1.577(5)
P1A F3A 1.581(5)
P1A F2A 1.584(6)
P1A F6A 1.590(6)
P1A F5A 1.591(6)
P1A F4A 1.600(6)

loop_
_geom_torsion_atom_site_label_1
_geom_torsion_atom_site_label_2
_geom_torsion_atom_site_label_3
_geom_torsion_atom_site_label_4
_geom_torsion
O7 Na N1 C16 132.98(12)
O10 Na N1 C16 -110.80(14)
O13 Na N1 C16 -112.59(13)
O4 Na N1 C16 90.86(13)
N22 Na N1 C16 -6.54(12)
O7 Na N1 C2 12.58(16)
O10 Na N1 C2 128.79(14)
O13 Na N1 C2 127.01(13)
O4 Na N1 C2 -29.54(12)
N22 Na N1 C2 -126.94(13)
O7 Na N1 C15 -104.92(13)
O10 Na N1 C15 11.30(18)
O13 Na N1 C15 9.52(12)
O4 Na N1 C15 -147.03(13)
N22 Na N1 C15 115.57(13)
C16 N1 C2 C3 -64.1(2)
C15 N1 C2 C3 169.83(17)
Na N1 C2 C3 56.80(18)
N1 C2 C3 O4 -60.1(2)
C2 C3 O4 C5 -97.4(2)
C2 C3 O4 Na 27.5(2)
O7 Na O4 C5 -19.05(14)
O10 Na O4 C5 -31.34(19)
O13 Na O4 C5 92.96(16)
N1 Na O4 C5 128.99(15)
N22 Na O4 C5 -159.95(15)
O7 Na O4 C3 -146.44(14)
O10 Na O4 C3 -158.74(13)
O13 Na O4 C3 -34.43(17)
N1 Na O4 C3 1.59(13)
N22 Na O4 C3 72.65(14)
C3 O4 C5 C6 174.54(18)
Na O4 C5 C6 48.7(2)
O4 C5 C6 O7 -63.3(2)
C5 C6 O7 C8 170.42(18)
C5 C6 O7 Na 45.4(2)
O10 Na O7 C8 29.68(13)
O13 Na O7 C8 81.58(14)
O4 Na O7 C8 -141.85(14)
N1 Na O7 C8 175.26(13)
N22 Na O7 C8 -71.96(16)
O10 Na O7 C6 156.94(15)
O13 Na O7 C6 -151.16(14)
O4 Na O7 C6 -14.60(14)
N1 Na O7 C6 -57.49(17)
N22 Na O7 C6 55.29(18)
C6 O7 C8 C9 176.63(18)
Na O7 C8 C9 -56.49(19)
O7 C8 C9 O10 56.8(2)
C8 C9 O10 C11 -164.93(18)
C8 C9 O10 Na -29.6(2)
O7 Na O10 C9 0.75(13)
O13 Na O10 C9 -132.11(14)
O4 Na O10 C9 13.10(18)
N1 Na O10 C9 -133.93(14)
N22 Na O10 C9 135.40(13)
O7 Na O10 C11 135.07(15)
O13 Na O10 C11 2.21(13)
O4 Na O10 C11 147.42(14)
N1 Na O10 C11 0.38(19)
N22 Na O10 C11 -90.29(14)
C9 O10 C11 C12 162.34(18)
Na O10 C11 C12 26.9(2)
O10 C11 C12 O13 -57.6(2)
C11 C12 O13 C14 179.44(17)
C11 C12 O13 Na 58.98(18)
O7 Na O13 C12 -84.03(13)
O10 Na O13 C12 -32.22(12)
O4 Na O13 C12 -177.44(12)
N1 Na O13 C12 146.66(13)
N22 Na O13 C12 78.31(12)
O7 Na O13 C14 152.43(12)
O10 Na O13 C14 -155.75(13)
O4 Na O13 C14 59.02(16)
N1 Na O13 C14 23.12(12)
N22 Na O13 C14 -45.23(13)
C12 O13 C14 C15 -171.82(17)
Na O13 C14 C15 -52.38(18)
C16 N1 C15 C14 81.6(2)
C2 N1 C15 C14 -152.19(17)
Na N1 C15 C14 -41.12(18)
O13 C14 C15 N1 65.6(2)
C2 N1 C16 C21 -58.3(2)
C15 N1 C16 C21 68.0(2)
Na N1 C16 C21 -173.23(15)
C2 N1 C16 C17 121.0(2)
C15 N1 C16 C17 -112.7(2)
Na N1 C16 C17 6.1(2)
C21 C16 C17 C18 -0.2(3)
N1 C16 C17 C18 -179.52(17)
C21 C16 C17 N22 179.49(17)
N1 C16 C17 N22 0.2(3)
C16 C17 C18 C19 0.4(3)
N22 C17 C18 C19 -179.36(18)
C17 C18 C19 C20 0.0(3)
C18 C19 C20 C21 -0.4(3)
C19 C20 C21 C16 0.5(3)
C17 C16 C21 C20 -0.2(3)
N1 C16 C21 C20 179.08(18)
C18 C17 N22 C24 -57.9(2)
C16 C17 N22 C24 122.4(2)
C18 C17 N22 C23 63.7(2)
C16 C17 N22 C23 -116.0(2)
C18 C17 N22 Na 173.39(15)
C16 C17 N22 Na -6.3(2)
O7 Na N22 C17 -127.34(13)
O10 Na N22 C17 148.28(12)
O13 Na N22 C17 75.97(13)
O4 Na N22 C17 -65.01(13)
N1 Na N22 C17 6.63(12)
O7 Na N22 C24 105.42(15)
O10 Na N22 C24 21.04(15)
O13 Na N22 C24 -51.27(14)
O4 Na N22 C24 167.76(14)
N1 Na N22 C24 -120.60(15)
O7 Na N22 C23 -10.44(16)
O10 Na N22 C23 -94.82(13)
O13 Na N22 C23 -167.13(12)
O4 Na N22 C23 51.89(13)
N1 Na N22 C23 123.54(13)
